data_1543894
loop_
_publ_author_name
'Wu, Qian'
'Chen, Ying'
'Yan, Dingyuan'
'Zhang, Muyue'
'Lu, Yi'
'Sun, Wei-Yin'
'Zhao, Jing'

_publ_section_title
;
 Unified synthesis of mono/bis-arylated phenols via Rh(III)-catalyzed
 dehydrogenative coupling.
;
_journal_issue 1
_journal_name_full 'Chemical science'
_journal_page_first 169
_journal_page_last 173
_journal_paper_doi 10.1039/c6sc03169b
_journal_volume 8
_journal_year 2017
_chemical_formula_sum 'C21 H14 N2 O2 S'
_chemical_formula_weight 358.40
_chemical_name_systematic cy-hybrid-P2
_space_group_crystal_system triclinic
_space_group_IT_number 2
_space_group_name_Hall '-P 1'
_space_group_name_H-M_alt 'P -1'
_symmetry_space_group_name_Hall '-P 1'
_symmetry_space_group_name_H-M 'P -1'
_atom_sites_solution_hydrogens mixed
_audit_creation_method SHELXL-2014/7
_audit_update_record
;
2015-12-16 deposited with the CCDC.
2016-08-02 downloaded from the CCDC.
;
_cell_angle_alpha 109.35(2)
_cell_angle_beta 96.794(16)
_cell_angle_gamma 99.101(16)
_cell_formula_units_Z 2
_cell_length_a 4.6897(7)
_cell_length_b 12.449(3)
_cell_length_c 15.119(4)
_cell_measurement_temperature 150(2)
_cell_volume 808.4(3)
_computing_structure_refinement 'SHELXL-2014/7 (Sheldrick, 2014)'
_diffrn_ambient_temperature 150(2)
_diffrn_measured_fraction_theta_full 0.989
_diffrn_measured_fraction_theta_max 0.989
_diffrn_radiation_type CuK\a
_diffrn_radiation_wavelength 1.54178
_diffrn_reflns_av_R_equivalents 0.0455
_diffrn_reflns_av_unetI/netI 0.0615
_diffrn_reflns_Laue_measured_fraction_full 0.989
_diffrn_reflns_Laue_measured_fraction_max 0.989
_diffrn_reflns_limit_h_max 3
_diffrn_reflns_limit_h_min -5
_diffrn_reflns_limit_k_max 14
_diffrn_reflns_limit_k_min -13
_diffrn_reflns_limit_l_max 17
_diffrn_reflns_limit_l_min -16
_diffrn_reflns_number 3871
_diffrn_reflns_point_group_measured_fraction_full 0.989
_diffrn_reflns_point_group_measured_fraction_max 0.989
_diffrn_reflns_theta_full 61.992
_diffrn_reflns_theta_max 61.992
_diffrn_reflns_theta_min 3.151
_exptl_absorpt_coefficient_mu 3.066
_exptl_crystal_density_diffrn 1.472
_exptl_crystal_F_000 358
_refine_diff_density_max 2.164
_refine_diff_density_min -0.499
_refine_diff_density_rms 0.134
_refine_ls_extinction_method none
_refine_ls_goodness_of_fit_ref 1.188
_refine_ls_hydrogen_treatment constr
_refine_ls_matrix_type full
_refine_ls_number_parameters 236
_refine_ls_number_reflns 2528
_refine_ls_number_restraints 6
_refine_ls_restrained_S_all 1.203
_refine_ls_R_factor_all 0.1509
_refine_ls_R_factor_gt 0.1127
_refine_ls_shift/su_max 0.570
_refine_ls_shift/su_mean 0.022
_refine_ls_structure_factor_coef Fsqd
_refine_ls_weighting_details 'w=1/[\s^2^(Fo^2^)+(0.1776P)^2^+1.8766P] where P=(Fo^2^+2Fc^2^)/3'
_refine_ls_weighting_scheme calc
_refine_ls_wR_factor_gt 0.2996
_refine_ls_wR_factor_ref 0.3289
_reflns_Friedel_coverage 0.000
_reflns_number_gt 1738
_reflns_number_total 2528
_reflns_threshold_expression 'I > 2\s(I)'
_cod_data_source_file c6sc03169b2.cif
_cod_data_source_block A
_cod_depositor_comments
;
 Adding full bibliography for 1543891--1543894.cif.

2019-03-14
Z value and formula fixed from absurd original values
                 miguel
;
_cod_original_formula_weight 71.67
_cod_original_formula_units_Z 10
_cod_original_formula_sum 'C4.40 H0 N0.20 O0.20 S0.40'
_cod_database_code 1543894
_shelx_shelxl_version_number 2014/7
_shelx_space_group_comment
;
The symmetry employed for this shelxl refinement is uniquely defined
by the following loop, which should always be used as a source of
symmetry information in preference to the above space-group names.
They are only intended as comments.
;

loop_
_space_group_symop_operation_xyz
'x, y, z'
'-x, -y, -z'

loop_
_atom_site_label
_atom_site_type_symbol
_atom_site_fract_x
_atom_site_fract_y
_atom_site_fract_z
_atom_site_U_iso_or_equiv
_atom_site_adp_type
_atom_site_occupancy
_atom_site_site_symmetry_order
_atom_site_calc_flag
_atom_site_refinement_flags_posn
_atom_site_refinement_flags_adp
S1 S 0.7132(4) 0.33417(18) 0.20185(15) 0.0445(7) Uani 1 1 d . .
N1 N 0.7834(10) 0.1277(4) 0.1112(4) 0.0199(12) Uani 1 1 d . .
O2 O -0.1544(9) 0.1306(4) 0.4630(3) 0.0280(11) Uani 1 1 d . .
O1 O 0.3829(9) 0.3056(4) 0.3293(3) 0.0285(12) Uani 1 1 d . .
H1A H 0.2888 0.3281 0.3745 0.034 Uiso 1 1 d R U
N2 N 0.0541(9) 0.3263(4) 0.4656(3) 0.0134(10) Uani 1 1 d . U
C1 C 0.3385(13) 0.1887(5) 0.3026(5) 0.0217(14) Uani 1 1 d . .
C2 C 0.4717(13) 0.1272(5) 0.2278(5) 0.0226(14) Uani 1 1 d . .
C3 C 0.4260(13) 0.0069(5) 0.2005(5) 0.0250(15) Uani 1 1 d . .
H3A H 0.5132 -0.0351 0.1499 0.030 Uiso 1 1 calc R U
C4 C 0.2585(14) -0.0531(5) 0.2445(5) 0.0268(15) Uani 1 1 d . .
H4A H 0.2340 -0.1353 0.2249 0.032 Uiso 1 1 calc R U
C5 C 0.1261(13) 0.0056(6) 0.3169(5) 0.0263(15) Uani 1 1 d . .
H5A H 0.0089 -0.0365 0.3466 0.032 Uiso 1 1 calc R U
C6 C 0.1628(13) 0.1280(5) 0.3473(5) 0.0227(14) Uani 1 1 d . .
C7 C 0.6567(13) 0.1864(6) 0.1793(4) 0.0233(14) Uani 1 1 d . .
C8 C 0.9347(13) 0.2034(5) 0.0751(5) 0.0240(15) Uani 1 1 d . .
C9 C 0.9147(15) 0.3208(6) 0.1182(6) 0.0375(19) Uani 1 1 d . .
C10 C 1.0546(19) 0.4060(7) 0.0856(8) 0.062(3) Uani 1 1 d . .
H10A H 1.0428 0.4854 0.1130 0.074 Uiso 1 1 calc R U
C11 C 1.2095(19) 0.3696(10) 0.0125(8) 0.061(3) Uani 1 1 d . .
H11A H 1.3050 0.4256 -0.0104 0.074 Uiso 1 1 calc R U
C12 C 1.2293(18) 0.2585(8) -0.0271(6) 0.051(2) Uani 1 1 d . .
H12A H 1.3367 0.2378 -0.0775 0.061 Uiso 1 1 calc R U
C13 C 1.0992(15) 0.1738(7) 0.0029(5) 0.0373(18) Uani 1 1 d . .
H13A H 1.1205 0.0957 -0.0251 0.045 Uiso 1 1 calc R U
C14 C 0.0223(13) 0.1896(5) 0.4219(4) 0.0208(14) Uani 1 1 d . .
C15 C -0.2510(14) 0.2142(5) 0.5320(4) 0.0248(15) Uani 1 1 d . .
C16 C -0.1259(17) 0.3243(6) 0.5308(6) 0.0394(19) Uani 1 1 d . .
C17 C -0.166(2) 0.4258(8) 0.5920(7) 0.051(2) Uani 1 1 d . .
H17A H -0.0778 0.4998 0.5916 0.062 Uiso 1 1 calc R U
C18 C -0.337(2) 0.4132(7) 0.6520(7) 0.054(3) Uani 1 1 d . .
H18A H -0.3720 0.4828 0.6953 0.064 Uiso 1 1 calc R U
C19 C -0.4777(18) 0.3053(9) 0.6599(6) 0.055(3) Uani 1 1 d . .
C20 C -0.4306(15) 0.1989(7) 0.5934(5) 0.0334(17) Uani 1 1 d . .
H20A H -0.5177 0.1241 0.5924 0.040 Uiso 1 1 calc R U
C21 C -0.645(2) 0.3045(8) 0.7345(7) 0.056(2) Uani 1 1 d . .
H21A H -0.5261 0.3552 0.7965 0.084 Uiso 1 1 calc R U
H21B H -0.6973 0.2249 0.7340 0.084 Uiso 1 1 calc R U
H21C H -0.8242 0.3329 0.7234 0.084 Uiso 1 1 calc R U

loop_
_atom_site_aniso_label
_atom_site_aniso_U_11
_atom_site_aniso_U_22
_atom_site_aniso_U_33
_atom_site_aniso_U_23
_atom_site_aniso_U_13
_atom_site_aniso_U_12
S1 0.0393(11) 0.0486(13) 0.0431(12) 0.0118(9) 0.0110(9) 0.0097(9)
N1 0.019(2) 0.022(3) 0.018(3) 0.006(2) 0.001(2) 0.006(2)
O2 0.027(2) 0.025(2) 0.029(2) 0.007(2) 0.0065(19) 0.0031(18)
O1 0.035(3) 0.020(2) 0.032(3) 0.0059(19) 0.016(2) 0.0103(19)
N2 0.0106(13) 0.0191(13) 0.0124(13) 0.0091(9) 0.0040(9) -0.0006(9)
C1 0.020(3) 0.022(3) 0.025(3) 0.010(3) -0.001(3) 0.007(2)
C2 0.022(3) 0.021(3) 0.024(3) 0.006(3) 0.002(3) 0.006(2)
C3 0.025(3) 0.023(3) 0.024(3) 0.006(3) 0.004(3) 0.005(3)
C4 0.025(3) 0.016(3) 0.032(4) 0.002(3) 0.001(3) 0.004(2)
C5 0.021(3) 0.027(3) 0.027(3) 0.009(3) 0.001(3) -0.002(3)
C6 0.019(3) 0.023(3) 0.024(3) 0.005(3) 0.001(3) 0.007(2)
C7 0.016(3) 0.034(4) 0.019(3) 0.009(3) -0.002(2) 0.005(3)
C8 0.018(3) 0.027(3) 0.025(3) 0.008(3) -0.001(3) 0.003(2)
C9 0.027(4) 0.029(4) 0.046(5) 0.007(3) -0.014(3) 0.004(3)
C10 0.045(5) 0.031(4) 0.096(8) 0.031(5) -0.043(5) -0.006(4)
C11 0.035(5) 0.087(8) 0.073(7) 0.059(6) -0.006(5) -0.010(5)
C12 0.042(5) 0.060(6) 0.046(5) 0.026(4) 0.004(4) -0.014(4)
C13 0.030(4) 0.041(4) 0.034(4) 0.010(3) 0.001(3) 0.001(3)
C14 0.021(3) 0.018(3) 0.024(3) 0.009(3) 0.000(3) 0.004(2)
C15 0.030(3) 0.025(3) 0.017(3) 0.005(3) 0.004(3) 0.007(3)
C16 0.042(4) 0.025(4) 0.046(5) 0.016(3) -0.013(4) -0.001(3)
C17 0.058(5) 0.041(5) 0.049(5) 0.011(4) 0.005(4) 0.008(4)
C18 0.060(5) 0.023(4) 0.065(6) 0.004(4) -0.019(5) 0.021(4)
C19 0.041(5) 0.107(8) 0.025(4) 0.022(5) 0.002(3) 0.045(5)
C20 0.032(4) 0.046(4) 0.029(4) 0.017(3) 0.012(3) 0.017(3)
C21 0.054(5) 0.066(6) 0.051(5) 0.021(5) 0.019(4) 0.017(4)

loop_
_atom_type_symbol
_atom_type_description
_atom_type_scat_dispersion_real
_atom_type_scat_dispersion_imag
_atom_type_scat_source
C C 0.0181 0.0091 'International Tables Vol C Tables 4.2.6.8 and 6.1.1.4'
H H 0.0000 0.0000 'International Tables Vol C Tables 4.2.6.8 and 6.1.1.4'
N N 0.0311 0.0180 'International Tables Vol C Tables 4.2.6.8 and 6.1.1.4'
O O 0.0492 0.0322 'International Tables Vol C Tables 4.2.6.8 and 6.1.1.4'
S S 0.3331 0.5567 'International Tables Vol C Tables 4.2.6.8 and 6.1.1.4'

loop_
_geom_angle_atom_site_label_1
_geom_angle_atom_site_label_2
_geom_angle_atom_site_label_3
_geom_angle
C9 S1 C7 90.7(3)
C7 N1 C8 109.3(5)
C14 O2 C15 106.0(5)
C1 O1 H1A 106.2
C16 N2 C14 95.5(5)
O1 C1 C6 121.3(5)
O1 C1 C2 118.6(6)
C6 C1 C2 120.1(6)
C3 C2 C1 118.5(6)
C3 C2 C7 119.4(6)
C1 C2 C7 122.1(6)
C4 C3 C2 121.9(6)
C4 C3 H3A 119.0
C2 C3 H3A 119.0
C3 C4 C5 120.1(6)
C3 C4 H4A 119.9
C5 C4 H4A 119.9
C4 C5 C6 120.5(6)
C4 C5 H5A 119.8
C6 C5 H5A 119.7
C5 C6 C1 118.8(6)
C5 C6 C14 120.8(6)
C1 C6 C14 120.4(6)
N1 C7 C2 121.0(6)
N1 C7 S1 115.1(5)
C2 C7 S1 123.8(5)
N1 C8 C13 126.1(6)
N1 C8 C9 114.4(6)
C13 C8 C9 119.5(7)
C8 C9 C10 119.5(8)
C8 C9 S1 110.6(6)
C10 C9 S1 129.9(7)
C11 C10 C9 117.6(8)
C11 C10 H10A 121.2
C9 C10 H10A 121.2
C12 C11 C10 122.3(9)
C12 C11 H11A 118.9
C10 C11 H11A 118.9
C11 C12 C13 121.8(9)
C11 C12 H12A 119.1
C13 C12 H12A 119.1
C12 C13 C8 119.2(8)
C12 C13 H13A 120.4
C8 C13 H13A 120.4
O2 C14 C6 120.3(5)
O2 C14 N2 113.5(5)
C6 C14 N2 126.1(5)
C20 C15 O2 128.5(6)
C20 C15 C16 123.5(7)
O2 C15 C16 108.0(6)
C17 C16 N2 119.5(7)
C17 C16 C15 123.4(8)
N2 C16 C15 117.0(6)
C18 C17 C16 114.1(8)
C18 C17 H17A 122.9
C16 C17 H17A 123.0
C17 C18 C19 127.5(8)
C17 C18 H18A 116.3
C19 C18 H18A 116.2
C20 C19 C18 116.9(8)
C20 C19 C21 121.5(9)
C18 C19 C21 121.6(9)
C15 C20 C19 114.6(7)
C15 C20 H20A 122.7
C19 C20 H20A 122.7
C19 C21 H21A 109.5
C19 C21 H21B 109.5
H21A C21 H21B 109.5
C19 C21 H21C 109.5
H21A C21 H21C 109.5
H21B C21 H21C 109.5

loop_
_geom_bond_atom_site_label_1
_geom_bond_atom_site_label_2
_geom_bond_distance
S1 C9 1.647(9)
S1 C7 1.726(7)
N1 C7 1.316(8)
N1 C8 1.383(8)
O2 C14 1.358(8)
O2 C15 1.386(7)
O1 C1 1.349(7)
O1 H1A 0.8501
N2 C16 1.374(10)
N2 C14 1.584(7)
C1 C6 1.407(9)
C1 C2 1.414(9)
C2 C3 1.388(9)
C2 C7 1.463(9)
C3 C4 1.373(9)
C3 H3A 0.9500
C4 C5 1.375(9)
C4 H4A 0.9500
C5 C6 1.413(9)
C5 H5A 0.9500
C6 C14 1.435(9)
C8 C13 1.395(10)
C8 C9 1.412(10)
C9 C10 1.415(13)
C10 C11 1.385(15)
C10 H10A 0.9500
C11 C12 1.336(14)
C11 H11A 0.9500
C12 C13 1.367(11)
C12 H12A 0.9500
C13 H13A 0.9500
C15 C20 1.364(10)
C15 C16 1.410(10)
C16 C17 1.353(12)
C17 C18 1.309(14)
C17 H17A 0.9500
C18 C19 1.450(14)
C18 H18A 0.9500
C19 C20 1.441(11)
C19 C21 1.449(12)
C20 H20A 0.9500
C21 H21A 0.9800
C21 H21B 0.9800
C21 H21C 0.9800

loop_
_geom_torsion_atom_site_label_1
_geom_torsion_atom_site_label_2
_geom_torsion_atom_site_label_3
_geom_torsion_atom_site_label_4
_geom_torsion
O1 C1 C2 C3 179.9(5)
C6 C1 C2 C3 -0.3(9)
O1 C1 C2 C7 0.4(9)
C6 C1 C2 C7 -179.9(6)
C1 C2 C3 C4 -0.6(10)
C7 C2 C3 C4 178.9(6)
C2 C3 C4 C5 1.1(10)
C3 C4 C5 C6 -0.6(10)
C4 C5 C6 C1 -0.4(10)
C4 C5 C6 C14 179.2(6)
O1 C1 C6 C5 -179.5(5)
C2 C1 C6 C5 0.8(9)
O1 C1 C6 C14 1.0(9)
C2 C1 C6 C14 -178.8(5)
C8 N1 C7 C2 177.6(5)
C8 N1 C7 S1 0.3(7)
C3 C2 C7 N1 -0.9(9)
C1 C2 C7 N1 178.6(6)
C3 C2 C7 S1 176.1(5)
C1 C2 C7 S1 -4.4(9)
C9 S1 C7 N1 -0.1(5)
C9 S1 C7 C2 -177.3(6)
C7 N1 C8 C13 179.2(6)
C7 N1 C8 C9 -0.5(8)
N1 C8 C9 C10 -178.5(6)
C13 C8 C9 C10 1.8(10)
N1 C8 C9 S1 0.4(7)
C13 C8 C9 S1 -179.3(5)
C7 S1 C9 C8 -0.2(5)
C7 S1 C9 C10 178.5(7)
C8 C9 C10 C11 -0.7(11)
S1 C9 C10 C11 -179.2(6)
C9 C10 C11 C12 0.0(13)
C10 C11 C12 C13 -0.5(14)
C11 C12 C13 C8 1.7(12)
N1 C8 C13 C12 178.0(6)
C9 C8 C13 C12 -2.3(10)
C15 O2 C14 C6 179.3(5)
C15 O2 C14 N2 0.2(6)
C5 C6 C14 O2 -1.6(9)
C1 C6 C14 O2 178.0(5)
C5 C6 C14 N2 177.5(5)
C1 C6 C14 N2 -3.0(9)
C16 N2 C14 O2 -0.1(6)
C16 N2 C14 C6 -179.2(6)
C14 O2 C15 C20 -179.2(7)
C14 O2 C15 C16 -0.2(7)
C14 N2 C16 C17 177.5(7)
C14 N2 C16 C15 0.0(7)
C20 C15 C16 C17 1.7(12)
O2 C15 C16 C17 -177.3(7)
C20 C15 C16 N2 179.1(6)
O2 C15 C16 N2 0.1(8)
N2 C16 C17 C18 -178.6(8)
C15 C16 C17 C18 -1.2(12)
C16 C17 C18 C19 1.1(14)
C17 C18 C19 C20 -1.2(13)
C17 C18 C19 C21 175.5(9)
O2 C15 C20 C19 177.2(6)
C16 C15 C20 C19 -1.7(10)
C18 C19 C20 C15 1.4(10)
C21 C19 C20 C15 -175.3(7)
